data_2003180
loop_
_publ_author_name
'E. F. Paulus'
'C. Bingel'

_publ_section_title
;
Diethyl Methano-C~60~-fullerene-61,61-dicarboxylate Chloroform Solvate 
at 193 K, C~60~C(CO~2~C~2~H~5~)~2~.CHCl~3~
;
_journal_coeditor_code SE1063
_journal_issue 1
_journal_name_full 'Acta Crystallographica C'
_journal_page_first 143
_journal_page_last 146
_journal_paper_doi 10.1107/S0108270194009728
_journal_volume 51
_journal_year 1995
_chemical_formula_sum 'C68 H11 Cl3 O4'
_chemical_formula_weight 998.12
_space_group_IT_number 2
_symmetry_space_group_name_Hall '-P 1'
_symmetry_space_group_name_H-M 'P -1'
_cell_angle_alpha 94.965(6)
_cell_angle_beta 104.131(7)
_cell_angle_gamma 90.482(8)
_cell_formula_units_Z 4
_cell_length_a 13.665(1)
_cell_length_b 14.680(2)
_cell_length_c 19.539(2)
_cell_measurement_reflns_used 25
_cell_measurement_temperature 193(2)
_cell_measurement_theta_max 18.2
_cell_measurement_theta_min 5.5
_cell_volume 3784.9(7)
_diffrn_radiation_type MoK\a
_diffrn_radiation_wavelength 0.71073
_exptl_absorpt_coefficient_mu 0.312
_exptl_crystal_colour black
_exptl_crystal_density_diffrn 1.752
_exptl_crystal_density_meas 1.72
_exptl_crystal_density_method 'in aqueous K~2~HgI~4~'
_exptl_crystal_description 'rectangular columns'
_exptl_crystal_size_max 0.75
_exptl_crystal_size_mid 0.21
_exptl_crystal_size_min 0.14
_refine_diff_density_max 0.901
_refine_diff_density_min -0.620
_refine_ls_extinction_coef ?
_refine_ls_extinction_method none
_refine_ls_shift/esd_max 0.072
_cod_database_code 2003180

loop_
_symmetry_equiv_pos_as_xyz
'x, y, z'
'-x, -y, -z'

loop_
_atom_site_aniso_label
_atom_site_aniso_U_11
_atom_site_aniso_U_12
_atom_site_aniso_U_13
_atom_site_aniso_U_22
_atom_site_aniso_U_23
_atom_site_aniso_U_33
C101 0.023(2) -0.0050(12) 0.0004(12) 0.0149(14) 0.0014(11) 0.0184(15)
C102 0.023(2) -0.0058(11) 0.0058(13) 0.0121(13) 0.0053(11) 0.022(2)
C103 0.023(2) -0.0059(12) 0.0083(13) 0.0186(15) 0.0057(12) 0.026(2)
C104 0.0162(15) -0.0082(12) 0.0018(12) 0.0205(15) 0.0015(12) 0.025(2)
C105 0.0187(15) -0.0067(12) -0.0021(12) 0.0178(14) -0.0008(11) 0.0178(14)
C106 0.027(2) 0.0015(12) 0.0066(13) 0.0149(14) 0.0001(11) 0.0186(15)
C107 0.033(2) -0.0008(13) 0.0080(12) 0.0203(15) -0.0021(11) 0.0114(14)
C108 0.028(2) 0.0009(13) 0.0141(13) 0.0213(15) -0.0020(12) 0.0178(15)
C109 0.022(2) 0.0044(12) 0.0104(13) 0.0200(15) -0.0007(12) 0.024(2)
C110 0.024(2) 0.0030(12) 0.0066(13) 0.0138(14) -0.0002(12) 0.024(2)
C111 0.030(2) -0.0013(12) 0.0047(13) 0.0104(13) 0.0066(11) 0.0189(15)
C112 0.024(2) 0.0024(11) 0.0025(13) 0.0097(13) 0.0039(11) 0.024(2)
C113 0.024(2) 0.0050(12) -0.0023(13) 0.0200(15) 0.0060(12) 0.022(2)
C114 0.029(2) 0.0013(13) 0.0000(13) 0.0198(15) 0.0090(12) 0.0153(14)
C115 0.033(2) -0.0028(13) 0.0029(13) 0.0167(14) 0.0076(11) 0.0154(14)
C116 0.027(2) -0.0062(13) 0.0138(13) 0.024(2) 0.0052(12) 0.023(2)
C117 0.034(2) -0.0093(13) 0.0089(13) 0.023(2) 0.0053(12) 0.0151(14)
C118 0.037(2) 0.0000(14) 0.0113(13) 0.026(2) 0.0041(12) 0.0120(14)
C119 0.036(2) -0.0018(14) 0.0176(14) 0.029(2) -0.0012(13) 0.020(2)
C120 0.026(2) -0.0034(13) 0.0182(14) 0.027(2) 0.0003(13) 0.029(2)
C121 0.0131(15) -0.0015(12) 0.0025(13) 0.029(2) 0.0022(13) 0.028(2)
C122 0.020(2) 0.0006(13) 0.0155(14) 0.032(2) -0.0008(14) 0.033(2)
C123 0.022(2) 0.0091(13) 0.0136(14) 0.022(2) 0.0015(13) 0.037(2)
C124 0.022(2) 0.0071(13) 0.0031(13) 0.021(2) 0.0021(13) 0.031(2)
C125 0.017(2) 0.0021(12) -0.0011(13) 0.021(2) 0.0037(13) 0.030(2)
C126 0.023(2) -0.0044(12) -0.0049(12) 0.0200(15) -0.0006(11) 0.0148(14)
C127 0.022(2) 0.0007(12) -0.0054(12) 0.022(2) 0.0068(12) 0.0191(15)
C128 0.032(2) 0.0022(13) -0.0017(13) 0.0203(15) 0.0093(12) 0.0141(14)
C129 0.035(2) -0.0013(13) 0.0006(13) 0.022(2) 0.0057(11) 0.0096(14)
C130 0.036(2) -0.0048(13) 0.0033(13) 0.0195(15) 0.0008(11) 0.0096(14)
C131 0.027(2) -0.0111(13) 0.0064(14) 0.0174(15) 0.0039(13) 0.032(2)
C132 0.019(2) -0.0103(13) 0.0047(13) 0.024(2) 0.0006(13) 0.032(2)
C133 0.026(2) -0.0086(13) -0.0001(13) 0.0180(15) -0.0049(12) 0.026(2)
C134 0.034(2) -0.0088(13) 0.0032(14) 0.0130(14) -0.0034(12) 0.026(2)
C135 0.034(2) -0.0073(13) 0.0086(14) 0.0114(14) 0.0023(12) 0.032(2)
C136 0.031(2) -0.0094(13) 0.0150(14) 0.021(2) 0.0070(13) 0.028(2)
C137 0.033(2) -0.0057(13) 0.0096(13) 0.021(2) 0.0080(12) 0.020(2)
C138 0.037(2) -0.0003(14) 0.0113(13) 0.024(2) 0.0071(12) 0.0139(14)
C139 0.028(2) -0.0003(13) 0.0149(13) 0.029(2) 0.0029(12) 0.0174(15)
C140 0.023(2) -0.0045(13) 0.0153(13) 0.025(2) 0.0020(13) 0.027(2)
C141 0.017(2) -0.0088(13) 0.0048(13) 0.030(2) -0.0006(13) 0.030(2)
C142 0.0139(15) -0.0019(12) 0.0109(13) 0.028(2) 0.0012(13) 0.033(2)
C143 0.018(2) 0.0042(13) 0.0097(13) 0.026(2) -0.0004(13) 0.029(2)
C144 0.018(2) 0.0052(13) 0.0001(13) 0.026(2) 0.0017(13) 0.026(2)
C145 0.015(2) -0.0040(12) -0.0028(13) 0.024(2) 0.0018(13) 0.029(2)
C146 0.026(2) -0.0078(13) -0.0053(13) 0.025(2) -0.0048(12) 0.0186(15)
C147 0.023(2) -0.0037(13) -0.0063(13) 0.024(2) 0.0020(12) 0.019(2)
C148 0.029(2) 0.0004(13) -0.0035(13) 0.028(2) 0.0062(12) 0.0125(14)
C149 0.036(2) -0.0040(14) 0.0030(13) 0.027(2) 0.0003(12) 0.0093(14)
C150 0.039(2) -0.0058(14) 0.0044(13) 0.025(2) -0.0056(12) 0.0133(15)
C151 0.039(2) -0.0037(13) 0.0083(14) 0.0150(14) -0.0055(12) 0.023(2)
C152 0.039(2) -0.0014(14) 0.0102(14) 0.020(2) -0.0079(12) 0.020(2)
C153 0.033(2) 0.0010(14) 0.0161(14) 0.025(2) -0.0052(13) 0.022(2)
C154 0.033(2) 0.0062(13) 0.0141(14) 0.0181(15) -0.0048(12) 0.029(2)
C155 0.032(2) 0.0009(13) 0.0127(15) 0.0125(14) -0.0041(12) 0.033(2)
C156 0.039(2) -0.0053(13) 0.0087(14) 0.0098(14) 0.0059(12) 0.028(2)
C157 0.032(2) 0.0049(13) 0.0050(14) 0.0136(14) 0.0021(12) 0.029(2)
C158 0.029(2) 0.0096(13) 0.0037(14) 0.0159(15) 0.0068(12) 0.030(2)
C159 0.032(2) 0.0043(13) 0.0018(14) 0.0164(14) 0.0106(12) 0.023(2)
C160 0.040(2) -0.0037(13) 0.0064(14) 0.0151(14) 0.0086(12) 0.022(2)
C161 0.029(2) -0.0040(12) 0.0037(13) 0.0169(14) -0.0003(11) 0.0176(15)
C162 0.035(2) -0.0028(13) 0.0036(14) 0.0159(14) -0.0010(12) 0.021(2)
C163 0.042(2) -0.025(2) -0.004(2) 0.066(3) 0.008(2) 0.021(2)
C164 0.038(2) -0.009(2) 0.008(2) 0.080(3) 0.020(2) 0.041(2)
C165 0.033(2) -0.0026(13) 0.0000(14) 0.020(2) 0.0013(13) 0.023(2)
C166 0.130(5) 0.018(2) -0.046(3) 0.017(2) -0.011(2) 0.068(3)
C167 0.161(6) 0.003(3) -0.008(4) 0.040(3) 0.027(3) 0.100(4)
O11 0.0408(14) -0.0081(11) 0.0065(10) 0.0424(14) 0.0004(10) 0.0192(12)
O12 0.0376(14) -0.0239(12) -0.0028(10) 0.055(2) 0.0065(10) 0.0191(11)
O13 0.087(2) 0.0137(13) 0.0108(13) 0.0255(13) 0.0074(10) 0.0293(14)
O14 0.136(3) 0.026(2) -0.007(2) 0.0191(13) -0.0057(11) 0.0322(14)
C201 0.031(2) -0.0025(12) 0.0053(13) 0.0165(14) 0.0009(11) 0.0151(14)
C202 0.023(2) -0.0069(12) 0.0050(13) 0.0125(14) -0.0001(11) 0.024(2)
C203 0.018(2) -0.0068(12) 0.0006(13) 0.0202(15) 0.0020(12) 0.026(2)
C204 0.021(2) -0.0014(13) -0.0031(12) 0.026(2) -0.0015(12) 0.0168(15)
C205 0.031(2) -0.0029(13) 0.0010(12) 0.022(2) -0.0021(11) 0.0107(14)
C206 0.028(2) 0.0013(12) 0.0079(13) 0.0159(14) 0.0009(11) 0.0198(15)
C207 0.025(2) 0.0036(12) 0.0135(13) 0.0197(15) -0.0023(12) 0.024(2)
C208 0.021(2) 0.0063(12) 0.0105(13) 0.0212(15) 0.0009(12) 0.028(2)
C209 0.025(2) 0.0081(13) 0.0044(13) 0.022(2) 0.0050(12) 0.024(2)
C210 0.025(2) 0.0057(12) 0.0018(13) 0.0132(14) 0.0039(11) 0.021(2)
C211 0.031(2) -0.0051(12) 0.0096(13) 0.0129(14) 0.0032(11) 0.022(2)
C212 0.036(2) 0.0028(12) 0.0048(13) 0.0121(14) 0.0050(11) 0.0167(15)
C213 0.044(2) 0.0012(14) 0.0048(13) 0.0182(15) 0.0093(12) 0.0128(14)
C214 0.044(2) -0.0038(14) 0.0123(14) 0.021(2) 0.0082(12) 0.0151(15)
C215 0.034(2) -0.0044(13) 0.0128(14) 0.022(2) 0.0083(12) 0.023(2)
C216 0.016(2) -0.0081(13) 0.0068(13) 0.026(2) 0.0013(13) 0.035(2)
C217 0.026(2) -0.0064(14) 0.0189(15) 0.029(2) 0.0023(14) 0.033(2)
C218 0.029(2) 0.0000(14) 0.0209(15) 0.029(2) 0.0018(14) 0.030(2)
C219 0.019(2) 0.0058(14) 0.0139(14) 0.035(2) -0.0009(14) 0.035(2)
C220 0.0138(15) 0.0016(13) 0.0065(13) 0.033(2) 0.0008(14) 0.035(2)
C221 0.024(2) -0.0012(13) -0.0058(13) 0.029(2) 0.0038(13) 0.018(2)
C222 0.017(2) 0.0054(13) -0.0007(13) 0.027(2) 0.0026(13) 0.031(2)
C223 0.029(2) 0.0128(14) 0.0040(14) 0.025(2) 0.0084(13) 0.031(2)
C224 0.035(2) 0.0085(14) 0.0028(14) 0.022(2) 0.0104(13) 0.022(2)
C225 0.031(2) 0.0033(14) -0.0025(13) 0.025(2) 0.0059(12) 0.0135(14)
C226 0.036(2) -0.0002(13) 0.0049(13) 0.022(2) 0.0006(11) 0.0098(14)
C227 0.036(2) -0.0006(14) 0.0018(13) 0.023(2) 0.0056(12) 0.0107(14)
C228 0.040(2) -0.0043(14) 0.0125(13) 0.023(2) 0.0087(12) 0.0143(14)
C229 0.033(2) -0.0025(14) 0.0186(14) 0.025(2) 0.0057(13) 0.023(2)
C230 0.030(2) -0.0018(12) 0.0129(13) 0.0199(15) -0.0013(11) 0.0149(14)
C231 0.029(2) -0.0136(13) -0.0007(14) 0.022(2) -0.0061(13) 0.028(2)
C232 0.030(2) -0.0071(14) -0.0031(13) 0.027(2) -0.0076(13) 0.020(2)
C233 0.041(2) -0.0047(14) 0.0033(14) 0.024(2) -0.0091(12) 0.0161(15)
C234 0.043(2) -0.0040(13) 0.0084(15) 0.0151(15) -0.0072(12) 0.024(2)
C235 0.037(2) -0.0125(13) 0.0055(15) 0.0148(15) -0.0047(13) 0.031(2)
C236 0.018(2) -0.0147(13) 0.0041(14) 0.032(2) -0.0004(14) 0.034(2)
C237 0.029(2) -0.0120(14) 0.0161(15) 0.025(2) -0.0003(13) 0.034(2)
C238 0.025(2) -0.0073(13) 0.0184(14) 0.026(2) 0.0023(13) 0.034(2)
C239 0.017(2) -0.0008(13) 0.0096(13) 0.032(2) 0.0003(14) 0.032(2)
C240 0.0130(15) -0.0032(13) 0.0007(13) 0.034(2) -0.0031(14) 0.032(2)
C241 0.026(2) -0.0041(14) -0.0070(13) 0.033(2) -0.0012(13) 0.0162(15)
C242 0.019(2) 0.0004(13) -0.0057(13) 0.033(2) 0.0031(13) 0.024(2)
C243 0.024(2) 0.0061(13) -0.0032(13) 0.027(2) 0.0059(13) 0.024(2)
C244 0.034(2) 0.0065(14) 0.0010(13) 0.025(2) 0.0080(12) 0.0153(15)
C245 0.038(2) -0.0022(15) -0.0039(13) 0.031(2) 0.0041(12) 0.0097(14)
C246 0.051(2) -0.0008(15) 0.0119(14) 0.026(2) -0.0073(12) 0.0128(15)
C247 0.046(2) -0.0003(15) 0.0054(14) 0.026(2) 0.0021(12) 0.0115(15)
C248 0.042(2) -0.0005(15) 0.0169(14) 0.030(2) 0.0062(12) 0.0141(15)
C249 0.039(2) 0.0034(14) 0.0224(15) 0.029(2) 0.0024(13) 0.022(2)
C250 0.036(2) 0.0034(14) 0.0168(14) 0.029(2) -0.0032(13) 0.022(2)
C251 0.046(2) 0.0022(14) 0.016(2) 0.0140(15) -0.0050(12) 0.028(2)
C252 0.039(2) 0.0069(14) 0.021(2) 0.021(2) -0.0021(13) 0.032(2)
C253 0.029(2) 0.0112(14) 0.0156(15) 0.026(2) 0.0020(14) 0.034(2)
C254 0.031(2) 0.0109(14) 0.0100(15) 0.024(2) 0.0028(13) 0.033(2)
C255 0.040(2) 0.0085(13) 0.0097(15) 0.0124(14) 0.0016(12) 0.032(2)
C256 0.041(2) -0.0094(13) 0.0110(15) 0.0106(14) 0.0007(12) 0.030(2)
C257 0.045(2) 0.0027(13) 0.011(2) 0.0111(14) 0.0055(12) 0.029(2)
C258 0.047(2) 0.0052(14) 0.0082(15) 0.0147(15) 0.0103(12) 0.022(2)
C259 0.040(2) -0.0048(13) 0.0133(14) 0.0177(15) 0.0091(12) 0.023(2)
C260 0.038(2) -0.0101(14) 0.0143(15) 0.0179(15) 0.0062(13) 0.030(2)
C261 0.036(2) -0.0018(13) 0.0071(13) 0.0175(14) -0.0009(11) 0.0184(15)
C262 0.039(2) 0.0008(14) 0.0070(15) 0.0186(15) -0.0013(12) 0.020(2)
C263 0.057(3) 0.033(2) 0.019(2) 0.067(3) 0.009(2) 0.025(2)
C264 0.040(3) 0.016(3) 0.010(2) 0.094(4) 0.026(2) 0.040(3)
C265 0.043(2) 0.0001(14) 0.0096(15) 0.0161(15) 0.0003(13) 0.026(2)
C266 0.229(7) -0.015(3) 0.091(4) 0.015(2) -0.003(2) 0.075(3)
C267 0.148(6) -0.010(3) 0.025(4) 0.050(3) 0.023(3) 0.083(4)
O21 0.0459(15) 0.0069(11) 0.0029(11) 0.0439(14) -0.0005(10) 0.0185(11)
O22 0.050(2) 0.0243(13) 0.0126(11) 0.057(2) 0.0038(11) 0.0194(12)
O23 0.118(3) -0.0141(15) 0.016(2) 0.0273(13) 0.0108(11) 0.0296(15)
O24 0.182(4) -0.032(2) 0.035(2) 0.0199(13) -0.0063(11) 0.0330(15)
Cl11 0.0420(5) 0.0016(4) 0.0204(4) 0.0315(4) 0.0041(3) 0.0375(5)
Cl12 0.0285(5) -0.0072(5) 0.0097(4) 0.0845(8) -0.0110(5) 0.0422(5)
Cl13 0.0666(7) 0.0012(4) -0.0127(5) 0.0253(5) -0.0038(4) 0.0651(7)
C1 0.042(2) 0.009(2) -0.001(2) 0.028(2) 0.0026(14) 0.023(2)
Cl21 0.0361(5) 0.0017(4) 0.0173(4) 0.0333(4) 0.0029(3) 0.0337(4)
Cl22 0.0549(6) -0.0005(4) -0.0015(5) 0.0273(5) -0.0053(4) 0.0519(6)
Cl23 0.0280(5) -0.0029(4) 0.0140(4) 0.0617(6) -0.0156(5) 0.0512(6)
C2 0.036(2) 0.0064(14) 0.0031(15) 0.024(2) -0.0009(13) 0.026(2)

loop_
_atom_site_label
_atom_site_occupancy
_atom_site_fract_x
_atom_site_fract_y
_atom_site_fract_z
_atom_site_U_iso_or_equiv
C101 1 -0.0209(2) 0.3218(2) 0.18903(15) 0.0195(6)
C102 1 -0.0047(2) 0.3238(2) 0.26777(15) 0.0186(6)
C103 1 -0.0797(2) 0.3810(2) 0.2878(2) 0.0217(6)
C104 1 -0.1356(2) 0.4242(2) 0.2263(2) 0.0212(6)
C105 1 -0.0953(2) 0.3943(2) 0.16672(14) 0.0194(6)
C106 1 0.0795(2) 0.3260(2) 0.16027(14) 0.0202(6)
C107 1 0.0865(2) 0.4026(2) 0.11580(14) 0.0213(6)
C108 1 0.1888(2) 0.4388(2) 0.13535(15) 0.0212(6)
C109 1 0.2438(2) 0.3956(2) 0.1967(2) 0.0211(6)
C110 1 0.1763(2) 0.3311(2) 0.21567(15) 0.0208(6)
C111 1 0.0897(2) 0.3205(2) 0.31275(15) 0.0198(6)
C112 1 0.1817(2) 0.3241(2) 0.28647(15) 0.0197(6)
C113 1 0.2577(2) 0.3770(2) 0.3403(2) 0.0231(7)
C114 1 0.2143(2) 0.4052(2) 0.39957(15) 0.0220(6)
C115 1 0.1103(2) 0.3707(2) 0.38215(14) 0.0219(7)
C116 1 -0.0608(2) 0.4282(2) 0.3552(2) 0.0232(6)
C117 1 0.0365(2) 0.4222(2) 0.40353(15) 0.0234(7)
C118 1 0.0627(2) 0.5117(2) 0.44209(14) 0.0239(7)
C119 1 -0.0188(2) 0.5719(2) 0.4177(2) 0.0265(7)
C120 1 -0.0960(2) 0.5206(2) 0.3632(2) 0.0254(7)
C121 1 -0.1687(2) 0.5128(2) 0.2347(2) 0.0237(7)
C122 1 -0.1486(2) 0.5623(2) 0.3049(2) 0.0266(7)
C123 1 -0.1267(2) 0.6570(2) 0.2974(2) 0.0257(7)
C124 1 -0.1341(2) 0.6664(2) 0.2227(2) 0.0252(7)
C125 1 -0.1602(2) 0.5765(2) 0.1841(2) 0.0242(7)
C126 1 -0.0847(2) 0.4554(2) 0.11914(14) 0.0209(6)
C127 1 -0.1179(2) 0.5488(2) 0.12805(15) 0.0223(7)
C128 1 -0.0475(2) 0.6098(2) 0.10815(14) 0.0228(7)
C129 1 0.0302(2) 0.5560(2) 0.08721(14) 0.0228(7)
C130 1 0.0077(2) 0.4602(2) 0.09346(14) 0.0222(7)
C131 1 0.2722(2) 0.7214(2) 0.2575(2) 0.0256(7)
C132 1 0.3277(2) 0.6784(2) 0.3193(2) 0.0256(7)
C133 1 0.2841(2) 0.7065(2) 0.3781(2) 0.0250(7)
C134 1 0.2022(2) 0.7669(2) 0.3531(2) 0.0253(7)
C135 1 0.1945(2) 0.7762(2) 0.2788(2) 0.0254(7)
C136 1 0.2527(2) 0.6742(2) 0.1907(2) 0.0252(7)
C137 1 0.1546(2) 0.6791(2) 0.14201(15) 0.0237(7)
C138 1 0.1287(2) 0.5899(2) 0.10315(14) 0.0236(7)
C139 1 0.2105(2) 0.5305(2) 0.12827(15) 0.0232(7)
C140 1 0.2883(2) 0.5818(2) 0.1823(2) 0.0236(7)
C141 1 0.3611(2) 0.5895(2) 0.3106(2) 0.0260(7)
C142 1 0.3403(2) 0.5401(2) 0.2409(2) 0.0243(7)
C143 1 0.3179(2) 0.4449(2) 0.2481(2) 0.0239(7)
C144 1 0.3256(2) 0.4355(2) 0.3219(2) 0.0240(7)
C145 1 0.3515(2) 0.5246(2) 0.3612(2) 0.0246(7)
C146 1 0.2754(2) 0.6441(2) 0.4263(2) 0.0256(7)
C147 1 0.3094(2) 0.5516(2) 0.4173(2) 0.0240(7)
C148 1 0.2393(2) 0.4907(2) 0.43706(14) 0.0244(7)
C149 1 0.1620(2) 0.5449(2) 0.45899(14) 0.0246(7)
C150 1 0.1844(2) 0.6402(2) 0.45216(15) 0.0268(7)
C151 1 0.1151(2) 0.7631(2) 0.3777(2) 0.0259(7)
C152 1 0.1056(2) 0.6985(2) 0.4283(2) 0.0263(7)
C153 1 0.0019(2) 0.6636(2) 0.4111(2) 0.0254(7)
C154 1 -0.0530(2) 0.7068(2) 0.3495(2) 0.0260(7)
C155 1 0.0167(2) 0.7684(2) 0.3291(2) 0.0254(7)
C156 1 0.1005(2) 0.7813(2) 0.2321(2) 0.0251(7)
C157 1 0.0095(2) 0.7772(2) 0.2578(2) 0.0253(7)
C158 1 -0.0675(2) 0.7251(2) 0.2036(2) 0.0254(7)
C159 1 -0.0236(2) 0.6962(2) 0.1446(2) 0.0242(7)
C160 1 0.0808(2) 0.7311(2) 0.1625(2) 0.0256(7)
C161 1 0.0048(2) 0.2461(2) 0.13905(15) 0.0217(6)
C162 1 -0.0609(2) 0.2374(2) 0.0633(2) 0.0246(7)
C163 1 -0.2250(3) 0.1926(3) -0.0061(2) 0.0449(10)
H171 1 -0.1899(31) 0.1825(28) -0.0429(22) 0.066(13)
H172 1 -0.2579(29) 0.1304(27) 0.0001(20) 0.058(12)
C164 1 -0.2879(3) 0.2739(4) -0.0148(2) 0.0524(11)
H173 1 -0.3480(27) 0.2788(23) -0.0617(20) 0.045(10)
H174 1 -0.3219(45) 0.2944(39) 0.0156(32) 0.117(23)
H175 1 -0.2529(32) 0.3326(30) -0.0093(21) 0.061(13)
C165 1 0.0366(2) 0.1550(2) 0.1667(2) 0.0270(7)
C166 1 0.0631(4) 0.0001(2) 0.1292(2) 0.085(2)
H176 1 0.1266(4) -0.0161(2) 0.1182(2) 0.102
H177 1 0.0694(4) -0.0059(2) 0.1791(2) 0.102
C167 1 -0.0137(5) -0.0572(3) 0.0887(3) 0.106(2)
H178 1 0.0052(15) -0.1196(3) 0.0931(19) 0.159
H179 1 -0.0258(23) -0.0448(22) 0.0400(4) 0.159
H180 1 -0.0740(10) -0.0471(22) 0.1049(15) 0.159
O11 1 -0.0343(2) 0.2601(2) 0.01307(11) 0.0345(5)
O12 1 -0.1513(2) 0.2022(2) 0.06239(11) 0.0388(6)
O13 1 0.0572(2) 0.13985(15) 0.22694(12) 0.0475(7)
O14 1 0.0397(3) 0.0948(2) 0.11355(13) 0.0674(10)
C201 1 -0.4660(2) -0.1738(2) 0.15826(14) 0.0208(6)
C202 1 -0.5295(2) -0.1686(2) 0.21018(15) 0.0201(6)
C203 1 -0.6081(2) -0.1040(2) 0.1878(2) 0.0224(7)
C204 1 -0.5887(2) -0.0605(2) 0.12837(15) 0.0229(7)
C205 1 -0.4984(2) -0.0970(2) 0.11285(14) 0.0222(6)
C206 1 -0.3467(2) -0.1785(2) 0.19128(15) 0.0208(6)
C207 1 -0.2828(2) -0.1062(2) 0.1724(2) 0.0219(6)
C208 1 -0.2046(2) -0.0764(2) 0.2348(2) 0.0227(6)
C209 1 -0.2245(2) -0.1200(2) 0.2942(2) 0.0236(7)
C210 1 -0.3149(2) -0.1770(2) 0.27067(15) 0.0201(6)
C211 1 -0.4920(2) -0.1750(2) 0.28176(15) 0.0214(6)
C212 1 -0.3828(2) -0.1796(2) 0.31194(14) 0.0215(7)
C213 1 -0.3604(2) -0.1294(2) 0.38156(14) 0.0248(7)
C214 1 -0.4531(2) -0.0950(2) 0.39504(15) 0.0255(7)
C215 1 -0.5346(2) -0.1227(2) 0.3331(2) 0.0249(7)
C216 1 -0.6500(2) -0.0543(2) 0.2368(2) 0.0254(7)
C217 1 -0.6121(2) -0.0638(2) 0.3114(2) 0.0276(7)
C218 1 -0.6123(2) 0.0251(2) 0.3500(2) 0.0270(7)
C219 1 -0.6506(2) 0.0902(2) 0.2988(2) 0.0287(7)
C220 1 -0.6749(2) 0.0409(2) 0.2286(2) 0.0273(7)
C221 1 -0.6127(2) 0.0310(2) 0.1203(2) 0.0256(7)
C222 1 -0.6568(2) 0.0824(2) 0.1715(2) 0.0261(7)
C223 1 -0.6137(2) 0.1751(2) 0.1814(2) 0.0286(7)
C224 1 -0.5432(2) 0.1798(2) 0.1367(2) 0.0267(7)
C225 1 -0.5435(2) 0.0905(2) 0.09844(15) 0.0243(7)
C226 1 -0.4309(2) -0.0398(2) 0.09399(14) 0.0230(7)
C227 1 -0.4545(2) 0.0558(2) 0.08640(14) 0.0237(7)
C228 1 -0.3608(2) 0.1093(2) 0.11122(15) 0.0241(7)
C229 1 -0.2798(2) 0.0480(2) 0.1344(2) 0.0252(7)
C230 1 -0.3211(2) -0.0447(2) 0.12429(14) 0.0206(6)
C231 1 -0.2046(2) 0.2062(2) 0.3563(2) 0.0279(7)
C232 1 -0.2237(2) 0.1630(2) 0.4159(2) 0.0280(7)
C233 1 -0.3172(3) 0.1977(2) 0.4291(2) 0.0285(7)
C234 1 -0.3562(3) 0.2629(2) 0.3774(2) 0.0278(7)
C235 1 -0.2862(2) 0.2679(2) 0.3325(2) 0.0286(7)
C236 1 -0.1629(2) 0.1562(2) 0.3070(2) 0.0289(7)
C237 1 -0.2014(2) 0.1656(2) 0.2315(2) 0.0283(7)
C238 1 -0.2014(2) 0.0757(2) 0.1933(2) 0.0260(7)
C239 1 -0.1633(2) 0.0122(2) 0.2449(2) 0.0268(7)
C240 1 -0.1393(2) 0.0614(2) 0.3148(2) 0.0277(7)
C241 1 -0.2013(2) 0.0710(2) 0.4235(2) 0.0274(7)
C242 1 -0.1578(2) 0.0199(2) 0.3720(2) 0.0274(7)
C243 1 -0.2009(2) -0.0723(2) 0.3617(2) 0.0261(7)
C244 1 -0.2708(2) -0.0782(2) 0.40618(15) 0.0250(7)
C245 1 -0.2710(2) 0.0111(2) 0.44458(15) 0.0278(7)
C246 1 -0.3839(3) 0.1400(2) 0.44958(15) 0.0301(8)
C247 1 -0.3595(3) 0.0447(2) 0.45778(15) 0.0282(7)
C248 1 -0.4528(2) -0.0098(2) 0.43225(15) 0.0267(7)
C249 1 -0.5346(2) 0.0521(2) 0.4086(2) 0.0277(7)
C250 1 -0.4922(2) 0.1444(2) 0.4196(2) 0.0277(7)
C251 1 -0.4590(3) 0.2672(2) 0.3489(2) 0.0287(7)
C252 1 -0.5293(2) 0.2070(2) 0.3700(2) 0.0290(7)
C253 1 -0.6097(2) 0.1791(2) 0.3085(2) 0.0283(7)
C254 1 -0.5905(2) 0.2218(2) 0.2488(2) 0.0289(7)
C255 1 -0.4974(2) 0.2767(2) 0.2737(2) 0.0279(7)
C256 1 -0.3224(2) 0.2768(2) 0.2603(2) 0.0270(7)
C257 1 -0.4298(3) 0.2812(2) 0.2307(2) 0.0277(7)
C258 1 -0.4532(3) 0.2310(2) 0.1608(2) 0.0275(7)
C259 1 -0.3609(2) 0.1958(2) 0.1471(2) 0.0257(7)
C260 1 -0.2794(2) 0.2243(2) 0.2090(2) 0.0275(7)
C261 1 -0.4063(2) -0.2541(2) 0.13936(15) 0.0241(7)
C262 1 -0.3903(2) -0.2627(2) 0.0649(2) 0.0260(7)
C263 1 -0.2738(3) -0.3046(3) -0.0035(2) 0.0476(11)
H271 1 -0.3434(32) -0.3150(27) -0.0416(21) 0.064(13)
H272 1 -0.2278(29) -0.3583(26) 0.0004(19) 0.056(11)
C264 1 -0.2198(4) -0.2203(4) -0.0145(2) 0.0569(12)
H273 1 -0.2025(23) -0.2172(21) -0.0646(17) 0.030(8)
H274 1 -0.1588(35) -0.2054(29) 0.0184(24) 0.070(14)
H275 1 -0.2563(39) -0.1643(35) -0.0218(26) 0.094(18)
C265 1 -0.4236(3) -0.3452(2) 0.1664(2) 0.0282(7)
C266 1 -0.4639(5) -0.5029(2) 0.1290(3) 0.098(2)
H276 1 -0.4335(5) -0.5103(2) 0.1785(3) 0.117
H277 1 -0.5356(5) -0.5177(2) 0.1194(3) 0.117
C267 1 -0.4191(5) -0.5601(3) 0.0855(3) 0.093(2)
H278 1 -0.4261(27) -0.6224(4) 0.0955(15) 0.140
H279 1 -0.3488(8) -0.5434(18) 0.0943(15) 0.140
H280 1 -0.4516(20) -0.5540(21) 0.0368(3) 0.140
O21 1 -0.4530(2) -0.2442(2) 0.01329(11) 0.0371(6)
O22 1 -0.2993(2) -0.2931(2) 0.06487(11) 0.0414(6)
O23 1 -0.4161(2) -0.3586(2) 0.22603(13) 0.0583(8)
O24 1 -0.4477(3) -0.4081(2) 0.11365(13) 0.0778(11)
Cl11 1 0.23956(7) 0.16721(5) 0.42762(4) 0.0351(2)
Cl12 1 0.05230(7) 0.14908(8) 0.46774(5) 0.0526(3)
Cl13 1 0.11899(8) -0.00036(6) 0.38398(6) 0.0578(3)
C1 1 0.1168(3) 0.1190(2) 0.4016(2) 0.0324(8)
H1 1 0.0877(24) 0.1427(21) 0.3617(17) 0.031(9)
Cl21 1 -0.25251(6) -0.33583(5) 0.42978(4) 0.0329(2)
Cl22 1 -0.38478(8) -0.49729(6) 0.38741(5) 0.0478(2)
Cl23 1 -0.44317(7) -0.33913(7) 0.46707(5) 0.0475(2)
C2 1 -0.3783(3) -0.3767(2) 0.4026(2) 0.0298(7)
H2 1 -0.4105(23) -0.3553(20) 0.3583(16) 0.027(8)

loop_
_atom_type_symbol
_atom_type_description
_atom_type_scat_source
_atom_type_scat_dispersion_real
_atom_type_scat_dispersion_imag
C C 'International Tables Vol C Tables 4.2.6.8 and 6.1.1.4' 0.0033 0.001
H H 'International Tables Vol C Tables 4.2.6.8 and 6.1.1.4' 0.0000 0.000
O O 'International Tables Vol C Tables 4.2.6.8 and 6.1.1.4' 0.0106 0.006
Cl Cl 'International Tables Vol C Tables 4.2.6.8 and 6.1.1.4' 0.1484 0.1
